data_4033011
loop_
_publ_author_name
'Pathak, Ambika'
'Justin Thomas, K. R.'
'Singh, Meenu'
'Jou, Jwo-Huei'

_publ_section_title
;
 Fine-Tuning of Photophysical and Electroluminescence Properties of
 Benzothiadiazole-Based Emitters by Methyl Substitution.
;
_journal_issue 21
_journal_name_full 'The Journal of organic chemistry'
_journal_page_first 11512
_journal_page_last 11523
_journal_paper_doi 10.1021/acs.joc.7b02127
_journal_volume 82
_journal_year 2017
_chemical_formula_sum 'C17 H17 Br N2 S'
_chemical_formula_weight 361.29
_space_group_crystal_system monoclinic
_space_group_IT_number 15
_space_group_name_Hall '-C 2yc'
_space_group_name_H-M_alt 'C 1 2/c 1'
_symmetry_space_group_name_Hall '-C 2yc'
_symmetry_space_group_name_H-M 'C 1 2/c 1'
_atom_sites_solution_hydrogens geom
_audit_creation_method SHELXL-2014/7
_cell_angle_alpha 90
_cell_angle_beta 112.356(3)
_cell_angle_gamma 90
_cell_formula_units_Z 8
_cell_length_a 18.6401(12)
_cell_length_b 14.9843(10)
_cell_length_c 12.6094(9)
_cell_measurement_reflns_used 25
_cell_measurement_temperature 296(2)
_cell_measurement_theta_max 28.326
_cell_measurement_theta_min 1.746
_cell_volume 3257.2(4)
_computing_cell_refinement 'SAINT V8.34A (Bruker AXS Inc., 2013)'
_computing_data_collection 'APEX2 (Bruker AXS, 2010)'
_computing_data_reduction 'SAINT V8.34A (Bruker AXS Inc., 2013)'
_computing_molecular_graphics 'Ortep for Windows (Farrugia, 2012)'
_computing_publication_material 'WinGX publication routines (Farrugia, 2012)'
_computing_structure_refinement 'SHELXL-2014/7 (Sheldrick, 2014)'
_computing_structure_solution SHELXS
_diffrn_ambient_temperature 296(2)
_diffrn_measured_fraction_theta_full 1.000
_diffrn_measured_fraction_theta_max 0.999
_diffrn_measurement_device_type 'Bruker APEX-II CCD'
_diffrn_measurement_method '\f and \w scans'
_diffrn_radiation_type MoK\a
_diffrn_radiation_wavelength 0.71073
_diffrn_reflns_av_R_equivalents 0.0546
_diffrn_reflns_av_unetI/netI 0.0581
_diffrn_reflns_Laue_measured_fraction_full 1.000
_diffrn_reflns_Laue_measured_fraction_max 0.999
_diffrn_reflns_limit_h_max 21
_diffrn_reflns_limit_h_min -24
_diffrn_reflns_limit_k_max 19
_diffrn_reflns_limit_k_min -19
_diffrn_reflns_limit_l_max 16
_diffrn_reflns_limit_l_min -16
_diffrn_reflns_number 24989
_diffrn_reflns_point_group_measured_fraction_full 1.000
_diffrn_reflns_point_group_measured_fraction_max 0.999
_diffrn_reflns_theta_full 25.242
_diffrn_reflns_theta_max 28.326
_diffrn_reflns_theta_min 1.801
_exptl_absorpt_coefficient_mu 2.647
_exptl_absorpt_correction_T_max 0.7457
_exptl_absorpt_correction_T_min 0.6491
_exptl_absorpt_correction_type multi-scan
_exptl_absorpt_process_details 'SADABS V2014/4 (Bruker AXS Inc.)'
_exptl_crystal_colour yellow
_exptl_crystal_density_diffrn 1.474
_exptl_crystal_density_meas ?
_exptl_crystal_density_method 'not measured'
_exptl_crystal_description needle
_exptl_crystal_F_000 1472
_exptl_crystal_size_max 0.18
_exptl_crystal_size_mid 0.11
_exptl_crystal_size_min 0.09
_refine_diff_density_max 0.450
_refine_diff_density_min -0.385
_refine_diff_density_rms 0.134
_refine_ls_extinction_method none
_refine_ls_goodness_of_fit_ref 0.987
_refine_ls_hydrogen_treatment refU
_refine_ls_matrix_type full
_refine_ls_number_parameters 201
_refine_ls_number_reflns 4057
_refine_ls_number_restraints 0
_refine_ls_restrained_S_all 0.987
_refine_ls_R_factor_all 0.1207
_refine_ls_R_factor_gt 0.0434
_refine_ls_shift/su_max 0.000
_refine_ls_shift/su_mean 0.000
_refine_ls_structure_factor_coef Fsqd
_refine_ls_weighting_details 'w=1/[\s^2^(Fo^2^)+(0.0739P)^2^] where P=(Fo^2^+2Fc^2^)/3'
_refine_ls_weighting_scheme calc
_refine_ls_wR_factor_gt 0.1067
_refine_ls_wR_factor_ref 0.1435
_reflns_Friedel_coverage 0.000
_reflns_number_gt 2053
_reflns_number_total 4057
_reflns_threshold_expression 'I > 2\s(I)'
_cod_data_source_file jo7b02127_si_002.cif
_cod_data_source_block 2a
_cod_depositor_comments
;
The following automatic conversions were performed:

'_exptl_crystal_density_meas' value 'not measured' was changed to '?'
- the value is perceived as not measured.

Automatic conversion script
Id: cif_fix_values 4973 2017-02-22 13:04:09Z antanas 

 Adding full bibliography for 4033011.cif.
;
_cod_database_code 4033011
_shelx_shelxl_version_number 2014/7
_shelx_space_group_comment
;
The symmetry employed for this shelxl refinement is uniquely defined
by the following loop, which should always be used as a source of
symmetry information in preference to the above space-group names.
They are only intended as comments.
;

loop_
_space_group_symop_operation_xyz
'x, y, z'
'-x, y, -z+1/2'
'x+1/2, y+1/2, z'
'-x+1/2, y+1/2, -z+1/2'
'-x, -y, -z'
'x, -y, z-1/2'
'-x+1/2, -y+1/2, -z'
'x+1/2, -y+1/2, z-1/2'

loop_
_atom_site_label
_atom_site_type_symbol
_atom_site_fract_x
_atom_site_fract_y
_atom_site_fract_z
_atom_site_U_iso_or_equiv
_atom_site_adp_type
_atom_site_occupancy
_atom_site_site_symmetry_order
_atom_site_calc_flag
_atom_site_refinement_flags_posn
_atom_site_refinement_flags_adp
Br1 Br 0.12445(3) 0.05642(3) 0.82274(4) 0.0772(2) Uani 1 1 d . .
S1 S 0.01714(6) -0.13853(6) 0.50530(7) 0.0587(3) Uani 1 1 d . .
N1 N 0.04841(17) -0.06329(17) 0.6035(2) 0.0550(8) Uani 1 1 d . .
N2 N 0.04155(14) -0.22870(18) 0.5806(2) 0.0485(7) Uani 1 1 d . .
C1 C 0.11591(18) -0.0686(2) 0.8134(3) 0.0469(8) Uani 1 1 d . .
C2 C 0.14484(17) -0.1224(2) 0.9079(3) 0.0471(8) Uani 1 1 d . .
C3 C 0.13963(17) -0.2162(2) 0.8923(3) 0.0451(8) Uani 1 1 d . .
H3 H 0.1590(8) -0.2508(13) 0.957(2) 0.061(5) Uiso 1 1 calc R U
C4 C 0.10791(16) -0.2602(2) 0.7885(3) 0.0405(7) Uani 1 1 d . .
C5 C 0.07664(17) -0.2028(2) 0.6908(3) 0.0417(7) Uani 1 1 d . .
C6 C 0.08018(17) -0.1072(2) 0.7031(3) 0.0448(8) Uani 1 1 d . .
C7 C 0.11026(16) -0.3583(2) 0.7807(3) 0.0398(7) Uani 1 1 d . .
C8 C 0.09537(18) -0.4117(2) 0.8596(3) 0.0463(8) Uani 1 1 d . .
H8 H 0.0754(7) -0.3833(10) 0.917(2) 0.061(5) Uiso 1 1 calc R U
C9 C 0.10720(18) -0.5031(2) 0.8620(3) 0.0483(8) Uani 1 1 d . .
H9 H 0.0946(5) -0.5407(14) 0.920(2) 0.061(5) Uiso 1 1 calc R U
C10 C 0.13607(18) -0.5449(2) 0.7872(3) 0.0439(8) Uani 1 1 d . .
C11 C 0.1481(2) -0.4901(2) 0.7073(3) 0.0548(9) Uani 1 1 d . .
H11 H 0.1656(7) -0.5153(10) 0.654(2) 0.061(5) Uiso 1 1 calc R U
C12 C 0.1351(2) -0.3990(2) 0.7036(3) 0.0555(9) Uani 1 1 d . .
H12 H 0.1432(4) -0.3655(13) 0.649(2) 0.061(5) Uiso 1 1 calc R U
C13 C 0.1836(2) -0.0857(3) 1.0277(3) 0.0648(10) Uani 1 1 d . .
H13A H 0.2260 -0.0478 1.0312 0.146(6) Uiso 1 1 calc R U
H13B H 0.2028 -0.1341 1.0809 0.146(6) Uiso 1 1 calc R U
H13C H 0.1467 -0.0517 1.0473 0.146(6) Uiso 1 1 calc R U
C14 C 0.15463(19) -0.6441(2) 0.7934(3) 0.0499(8) Uani 1 1 d . .
C15 C 0.1474(3) -0.6897(3) 0.8980(4) 0.0947(15) Uani 1 1 d . .
H15A H 0.1767 -0.6568 0.9661 0.146(6) Uiso 1 1 calc R U
H15B H 0.1672 -0.7495 0.9045 0.146(6) Uiso 1 1 calc R U
H15C H 0.0939 -0.6914 0.8888 0.146(6) Uiso 1 1 calc R U
C16 C 0.2377(3) -0.6571(3) 0.8051(6) 0.1108(19) Uani 1 1 d . .
H16A H 0.2438 -0.6357 0.7373 0.146(6) Uiso 1 1 calc R U
H16B H 0.2505 -0.7194 0.8151 0.146(6) Uiso 1 1 calc R U
H16C H 0.2716 -0.6245 0.8705 0.146(6) Uiso 1 1 calc R U
C17 C 0.1011(3) -0.6898(3) 0.6856(4) 0.1146(19) Uani 1 1 d . .
H17A H 0.0496 -0.6919 0.6855 0.146(6) Uiso 1 1 calc R U
H17B H 0.1192 -0.7494 0.6829 0.146(6) Uiso 1 1 calc R U
H17C H 0.1005 -0.6571 0.6197 0.146(6) Uiso 1 1 calc R U

loop_
_atom_site_aniso_label
_atom_site_aniso_U_11
_atom_site_aniso_U_22
_atom_site_aniso_U_33
_atom_site_aniso_U_23
_atom_site_aniso_U_13
_atom_site_aniso_U_12
Br1 0.1106(4) 0.0435(3) 0.0767(3) -0.00794(19) 0.0346(3) 0.0000(2)
S1 0.0720(6) 0.0604(6) 0.0392(5) 0.0057(4) 0.0161(4) 0.0025(5)
N1 0.0646(18) 0.0499(18) 0.0503(18) 0.0061(14) 0.0215(15) 0.0053(14)
N2 0.0527(17) 0.0535(17) 0.0368(15) -0.0026(13) 0.0140(13) -0.0025(13)
C1 0.055(2) 0.0384(19) 0.049(2) -0.0034(15) 0.0216(17) 0.0014(15)
C2 0.0420(18) 0.055(2) 0.0433(19) -0.0087(17) 0.0148(15) 0.0005(15)
C3 0.0436(18) 0.052(2) 0.0361(18) 0.0019(16) 0.0109(15) 0.0028(15)
C4 0.0379(17) 0.0449(19) 0.0402(18) -0.0013(15) 0.0166(14) 0.0002(14)
C5 0.0401(18) 0.0430(18) 0.0412(18) -0.0016(15) 0.0145(15) 0.0011(14)
C6 0.0444(18) 0.050(2) 0.0433(19) 0.0037(16) 0.0198(15) 0.0070(15)
C7 0.0419(17) 0.0392(18) 0.0351(16) 0.0003(14) 0.0110(14) 0.0008(14)
C8 0.0483(19) 0.050(2) 0.0411(18) -0.0042(16) 0.0178(16) -0.0023(16)
C9 0.054(2) 0.050(2) 0.0447(19) 0.0019(16) 0.0231(17) -0.0009(16)
C10 0.0459(19) 0.044(2) 0.0400(17) -0.0029(15) 0.0138(15) -0.0047(14)
C11 0.074(2) 0.053(2) 0.046(2) -0.0013(17) 0.0318(19) 0.0012(18)
C12 0.083(3) 0.042(2) 0.047(2) 0.0048(17) 0.0310(19) -0.0028(18)
C13 0.068(2) 0.065(2) 0.051(2) -0.0165(19) 0.0116(19) -0.008(2)
C14 0.056(2) 0.0421(19) 0.052(2) -0.0043(16) 0.0210(17) -0.0041(16)
C15 0.148(5) 0.056(3) 0.098(4) 0.019(3) 0.067(3) 0.019(3)
C16 0.100(4) 0.062(3) 0.186(6) 0.019(3) 0.072(4) 0.017(2)
C17 0.158(5) 0.058(3) 0.088(3) -0.019(3) 0.003(3) -0.008(3)

loop_
_atom_type_symbol
_atom_type_description
_atom_type_scat_dispersion_real
_atom_type_scat_dispersion_imag
_atom_type_scat_source
C C 0.0033 0.0016 'International Tables Vol C Tables 4.2.6.8 and 6.1.1.4'
N N 0.0061 0.0033 'International Tables Vol C Tables 4.2.6.8 and 6.1.1.4'
H H 0.0000 0.0000 'International Tables Vol C Tables 4.2.6.8 and 6.1.1.4'
S S 0.1246 0.1234 'International Tables Vol C Tables 4.2.6.8 and 6.1.1.4'
Br Br -0.2901 2.4595 'International Tables Vol C Tables 4.2.6.8 and 6.1.1.4'

loop_
_geom_angle_atom_site_label_1
_geom_angle_atom_site_label_2
_geom_angle_atom_site_label_3
_geom_angle
N1 S1 N2 101.27(14)
C6 N1 S1 106.2(2)
C5 N2 S1 106.5(2)
C2 C1 C6 119.7(3)
C2 C1 Br1 122.4(3)
C6 C1 Br1 117.8(2)
C1 C2 C3 118.7(3)
C1 C2 C13 122.5(3)
C3 C2 C13 118.8(3)
C4 C3 C2 125.9(3)
C3 C4 C5 114.6(3)
C3 C4 C7 121.7(3)
C5 C4 C7 123.6(3)
N2 C5 C4 126.4(3)
N2 C5 C6 112.4(3)
C4 C5 C6 121.2(3)
N1 C6 C1 126.4(3)
N1 C6 C5 113.7(3)
C1 C6 C5 119.9(3)
C12 C7 C8 117.9(3)
C12 C7 C4 121.2(3)
C8 C7 C4 120.6(3)
C7 C8 C9 120.8(3)
C8 C9 C10 121.8(3)
C11 C10 C9 115.8(3)
C11 C10 C14 121.3(3)
C9 C10 C14 122.8(3)
C10 C11 C12 122.3(3)
C7 C12 C11 121.2(3)
C17 C14 C16 109.4(4)
C17 C14 C10 109.8(3)
C16 C14 C10 109.6(3)
C17 C14 C15 109.1(4)
C16 C14 C15 106.2(4)
C10 C14 C15 112.7(3)

loop_
_geom_bond_atom_site_label_1
_geom_bond_atom_site_label_2
_geom_bond_distance
Br1 C1 1.879(3)
S1 N1 1.611(3)
S1 N2 1.614(3)
N1 C6 1.341(4)
N2 C5 1.349(4)
C1 C2 1.369(4)
C1 C6 1.417(4)
C2 C3 1.418(5)
C2 C13 1.509(5)
C3 C4 1.381(4)
C4 C5 1.432(4)
C4 C7 1.475(4)
C5 C6 1.440(4)
C7 C12 1.369(4)
C7 C8 1.385(4)
C8 C9 1.386(5)
C9 C10 1.399(5)
C10 C11 1.383(5)
C10 C14 1.520(4)
C11 C12 1.384(5)
C14 C17 1.510(6)
C14 C16 1.511(5)
C14 C15 1.537(5)
